data_7210249
loop_
_publ_author_name
'Wang, Yu-Hong'
'Jiang, Jian-Bing'
'Wang, Peng'
'Sun, Xiao-Lu'
'Zhu, Qin-Yu'
'Dai, Jie'

_publ_section_title
;
 Polymeric supertetrahedral InS clusters assembled by new linkages
;
_journal_issue 30
_journal_name_full CrystEngComm
_journal_page_first 6040
_journal_paper_doi 10.1039/c3ce40270c
_journal_volume 15
_journal_year 2013
_chemical_formula_sum 'C168 H408 Co17 In32 N56 O6 S68'
_chemical_formula_weight 10165.64
_chemical_name_systematic
; 
 ? 
;
_space_group_IT_number 14
_symmetry_cell_setting monoclinic
_symmetry_space_group_name_Hall '-P 2ybc'
_symmetry_space_group_name_H-M 'P 1 21/c 1'
_atom_sites_solution_primary direct
_atom_sites_solution_secondary difmap
_audit_creation_method SHELXL-97
_cell_angle_alpha 90.00
_cell_angle_beta 99.4540(10)
_cell_angle_gamma 90.00
_cell_formula_units_Z 2
_cell_length_a 22.9417(10)
_cell_length_b 26.2387(10)
_cell_length_c 27.3488(11)
_cell_measurement_reflns_used 60758
_cell_measurement_temperature 223(2)
_cell_measurement_theta_max 27.5
_cell_measurement_theta_min 3.0
_cell_volume 16239.3(11)
_computing_structure_refinement 'SHELXL-97 (Sheldrick, 1997)'
_computing_structure_solution 'SHELXS-97 (Sheldrick, 1990)'
_diffrn_ambient_temperature 223(2)
_diffrn_detector_area_resol_mean 14.63
_diffrn_measured_fraction_theta_full 0.990
_diffrn_measured_fraction_theta_max 0.990
_diffrn_measurement_device_type 'Rigaku Saturn'
_diffrn_measurement_method \w
_diffrn_radiation_monochromator graphite
_diffrn_radiation_source 'fine-focus sealed tube'
_diffrn_radiation_type MoK\a
_diffrn_radiation_wavelength 0.71075
_diffrn_reflns_av_R_equivalents 0.0501
_diffrn_reflns_av_sigmaI/netI 0.0757
_diffrn_reflns_limit_h_max 29
_diffrn_reflns_limit_h_min -22
_diffrn_reflns_limit_k_max 34
_diffrn_reflns_limit_k_min -29
_diffrn_reflns_limit_l_max 35
_diffrn_reflns_limit_l_min -31
_diffrn_reflns_number 86962
_diffrn_reflns_theta_full 27.48
_diffrn_reflns_theta_max 27.48
_diffrn_reflns_theta_min 3.00
_exptl_absorpt_coefficient_mu 3.543
_exptl_absorpt_correction_T_max 0.7183
_exptl_absorpt_correction_T_min 0.2602
_exptl_absorpt_correction_type multi-scan
_exptl_absorpt_process_details 'Jacobson, R. (1998) Private communication '
_exptl_crystal_colour green
_exptl_crystal_density_diffrn 1.969
_exptl_crystal_density_method 'not measured'
_exptl_crystal_description block
_exptl_crystal_F_000 9026
_exptl_crystal_size_max 0.52
_exptl_crystal_size_mid 0.21
_exptl_crystal_size_min 0.10
_refine_diff_density_max 4.248
_refine_diff_density_min -2.944
_refine_diff_density_rms 0.292
_refine_ls_extinction_method none
_refine_ls_goodness_of_fit_ref 1.132
_refine_ls_matrix_type full
_refine_ls_number_parameters 1335
_refine_ls_number_reflns 36866
_refine_ls_number_restraints 429
_refine_ls_restrained_S_all 1.136
_refine_ls_R_factor_all 0.1141
_refine_ls_R_factor_gt 0.0814
_refine_ls_shift/su_max 0.035
_refine_ls_shift/su_mean 0.000
_refine_ls_structure_factor_coef Fsqd
_refine_ls_weighting_details 'calc w=1/[\s^2^(Fo^2^)+(0.0550P)^2^+170.0000P] where P=(Fo^2^+2Fc^2^)/3'
_refine_ls_weighting_scheme calc
_refine_ls_wR_factor_gt 0.1798
_refine_ls_wR_factor_ref 0.2020
_reflns_number_gt 25976
_reflns_number_total 36866
_reflns_threshold_expression >2sigma(I)
_cod_data_source_file c3ce40270c.txt
_cod_data_source_block 4
_cod_original_sg_symbol_Hall '-P 2ybc '
_cod_original_sg_symbol_H-M 'P 21/c  '
_cod_database_code 7210249

loop_
_symmetry_equiv_pos_as_xyz
'x, y, z'
'-x, y+1/2, -z+1/2'
'-x, -y, -z'
'x, -y-1/2, z-1/2'

loop_
_atom_site_label
_atom_site_type_symbol
_atom_site_fract_x
_atom_site_fract_y
_atom_site_fract_z
_atom_site_U_iso_or_equiv
_atom_site_adp_type
_atom_site_occupancy
_atom_site_symmetry_multiplicity
_atom_site_calc_flag
_atom_site_refinement_flags
In1 In 0.55881(4) 0.37871(3) 0.79937(3) 0.0483(2) Uani 1 1 d .
In2 In 0.41848(3) 0.31086(3) 0.82498(3) 0.03845(17) Uani 1 1 d .
In3 In 0.42231(3) 0.37844(3) 0.69499(3) 0.03892(17) Uani 1 1 d .
In4 In 0.42645(3) 0.46160(3) 0.81685(3) 0.03989(17) Uani 1 1 d .
In5 In 0.27580(3) 0.24915(3) 0.84703(3) 0.03662(17) Uani 1 1 d .
In6 In 0.28289(3) 0.38310(3) 0.59701(2) 0.03267(15) Uani 1 1 d .
In7 In 0.29299(3) 0.54071(3) 0.83782(3) 0.03985(17) Uani 1 1 d .
In8 In 0.13288(3) 0.18107(3) 0.87109(3) 0.03747(17) Uani 1 1 d .
In9 In 0.13623(3) 0.24778(3) 0.74247(2) 0.03355(16) Uani 1 1 d .
In10 In 0.13298(3) 0.33007(3) 0.86320(3) 0.03600(16) Uani 1 1 d .
In11 In 0.13396(3) 0.31631(3) 0.61992(2) 0.03206(15) Uani 1 1 d .
In12 In 0.14320(3) 0.47517(3) 0.86264(3) 0.03718(17) Uani 1 1 d .
In13 In 0.14091(3) 0.38640(3) 0.49648(2) 0.03186(15) Uani 1 1 d .
In14 In 0.14692(3) 0.46809(3) 0.61616(2) 0.03064(15) Uani 1 1 d .
In15 In 0.15278(3) 0.54399(3) 0.73380(3) 0.03478(16) Uani 1 1 d .
In16 In 0.16016(4) 0.61985(3) 0.85743(3) 0.04247(19) Uani 1 1 d .
S1 S 0.66796(15) 0.37083(16) 0.81929(18) 0.0772(12) Uani 1 1 d .
S2 S 0.52557(13) 0.30420(13) 0.83980(12) 0.0521(7) Uani 1 1 d .
S3 S 0.53042(13) 0.37342(13) 0.70797(12) 0.0514(7) Uani 1 1 d .
S4 S 0.53371(13) 0.46246(12) 0.82760(13) 0.0523(7) Uani 1 1 d .
S5 S 0.38189(13) 0.23895(12) 0.86623(12) 0.0491(7) Uani 1 1 d .
S6 S 0.37954(12) 0.30658(10) 0.73456(10) 0.0388(6) Uani 1 1 d .
S7 S 0.38349(12) 0.39112(11) 0.85961(10) 0.0391(6) Uani 1 1 d .
S8 S 0.39018(13) 0.37554(13) 0.60566(10) 0.0473(7) Uani 1 1 d .
S9 S 0.38812(11) 0.46023(10) 0.72688(10) 0.0380(6) Uani 1 1 d .
S10 S 0.40001(13) 0.54016(12) 0.85413(12) 0.0501(7) Uani 1 1 d .
S11 S 0.24017(13) 0.17862(11) 0.89130(10) 0.0424(6) Uani 1 1 d .
S12 S 0.24503(12) 0.24402(9) 0.75605(9) 0.0348(5) Uani 1 1 d .
S13 S 0.24321(12) 0.32925(10) 0.88220(9) 0.0383(6) Uani 1 1 d .
S14 S 0.24385(11) 0.31017(9) 0.63904(8) 0.0334(5) Uani 1 1 d .
S15 S 0.24760(10) 0.39223(9) 0.75525(8) 0.0289(5) Uani 1 1 d .
S16 S 0.25344(12) 0.46735(10) 0.87817(9) 0.0390(6) Uani 1 1 d .
S17 S 0.24889(12) 0.37774(11) 0.50874(9) 0.0378(6) Uani 1 1 d .
S18 S 0.25631(11) 0.46550(9) 0.63261(9) 0.0328(5) Uani 1 1 d .
S19 S 0.26238(12) 0.53939(9) 0.74622(10) 0.0373(6) Uani 1 1 d .
S20 S 0.26765(14) 0.62010(11) 0.87370(13) 0.0532(8) Uani 1 1 d .
S22 S 0.10061(12) 0.17256(10) 0.78110(9) 0.0374(6) Uani 1 1 d .
S23 S 0.09234(13) 0.25839(11) 0.90302(10) 0.0429(6) Uani 1 1 d .
S24 S 0.09326(13) 0.24186(10) 0.65554(9) 0.0397(6) Uani 1 1 d .
S25 S 0.09914(12) 0.32888(9) 0.77283(9) 0.0344(5) Uani 1 1 d .
S26 S 0.09944(14) 0.40506(11) 0.90173(11) 0.0469(7) Uani 1 1 d .
S27 S 0.10095(12) 0.31036(10) 0.53122(9) 0.0376(6) Uani 1 1 d .
S28 S 0.10302(11) 0.39629(9) 0.65668(8) 0.0318(5) Uani 1 1 d .
S29 S 0.11138(12) 0.46968(10) 0.77137(9) 0.0366(5) Uani 1 1 d .
S30 S 0.11036(14) 0.55333(11) 0.89644(11) 0.0487(7) Uani 1 1 d .
S31 S 0.09567(13) 0.39418(10) 0.40890(9) 0.0415(6) Uani 1 1 d .
S32 S 0.11046(12) 0.46828(9) 0.52778(8) 0.0339(5) Uani 1 1 d .
S33 S 0.11050(13) 0.54700(10) 0.64623(9) 0.0399(6) Uani 1 1 d .
S34 S 0.12441(13) 0.62445(10) 0.76719(10) 0.0402(6) Uani 1 1 d .
S35 S 0.1305(2) 0.70135(14) 0.89106(15) 0.0760(12) Uani 1 1 d .
Co1 Co 0.27794(6) 0.31739(5) 0.72298(5) 0.0299(3) Uani 1 1 d .
Co2 Co 0.28091(6) 0.39482(5) 0.83954(5) 0.0326(3) Uani 1 1 d .
Co3 Co 0.28584(6) 0.45997(5) 0.71747(5) 0.0297(3) Uani 1 1 d .
Co4 Co 0.14568(6) 0.39592(5) 0.73961(4) 0.0286(3) Uani 1 1 d .
Co5 Co 0.0000 0.5000 0.5000 0.0353(4) Uani 1 2 d S
Co6 Co -0.01058(7) 0.14875(6) 0.75718(5) 0.0418(3) Uani 1 1 d .
Co7 Co 0.64297(10) 0.94257(8) 0.10503(8) 0.0703(5) Uani 1 1 d .
Co8 Co 0.36867(13) 0.70542(10) 0.75718(10) 0.0967(8) Uani 1 1 d .
Co9 Co 0.5805(3) 0.4980(3) 0.9823(3) 0.268(3) Uiso 1 1 d .
N1 N 0.0253(5) 0.5233(4) 0.4342(3) 0.051(2) Uani 1 1 d U
N2 N 0.0265(4) 0.5713(3) 0.5247(4) 0.046(2) Uani 1 1 d U
N3 N -0.0349(6) 0.1857(6) 0.8196(5) 0.081(3) Uani 1 1 d U
N4 N -0.0330(5) 0.2196(4) 0.7232(5) 0.072(3) Uani 1 1 d U
N5 N 0.0140(5) 0.1070(4) 0.6972(4) 0.061(3) Uani 1 1 d U
N6 N 0.0107(5) 0.0804(4) 0.7958(5) 0.066(3) Uani 1 1 d U
N7 N 0.7284(6) 0.9575(5) 0.0860(5) 0.078(3) Uani 1 1 d U
N8 N 0.6158(7) 0.9987(5) 0.0466(6) 0.093(4) Uani 1 1 d U
N9 N 0.6234(5) 0.8803(4) 0.0534(4) 0.063(3) Uani 1 1 d .
N10 N 0.5512(6) 0.9280(5) 0.1127(5) 0.085(4) Uani 1 1 d .
N11 N 0.6796(6) 0.8959(5) 0.1683(5) 0.081(4) Uani 1 1 d .
N12 N 0.6547(7) 0.9999(5) 0.1640(5) 0.082(4) Uani 1 1 d .
N13 N 0.4071(11) 0.6312(9) 0.7572(9) 0.157(7) Uani 1 1 d U
N14 N 0.4638(11) 0.7289(10) 0.7706(11) 0.193(8) Uani 1 1 d U
N15 N 0.3591(9) 0.7204(7) 0.6784(6) 0.123(6) Uani 1 1 d U
N16 N 0.2793(8) 0.6782(7) 0.7363(6) 0.112(5) Uani 1 1 d U
N17 N 0.3409(12) 0.7833(8) 0.7708(8) 0.161(7) Uani 1 1 d U
N18 N 0.3629(10) 0.7079(8) 0.8393(7) 0.131(6) Uani 1 1 d U
N19 N 0.498(2) 0.407(2) 1.034(2) 0.39(3) Uiso 1 1 d .
N20 N 0.4793(12) 0.4571(10) 0.9665(10) 0.182(10) Uiso 1 1 d .
N21 N 0.5234(15) 0.3930(13) 0.9696(13) 0.243(14) Uiso 1 1 d .
N22 N 0.646(3) 0.467(2) 0.932(2) 0.42(3) Uiso 1 1 d .
N23 N 0.1976(8) 0.1834(7) 0.5619(7) 0.125(6) Uani 1 1 d .
N24 N 0.2180(5) 0.2540(4) 0.4885(4) 0.058(3) Uani 1 1 d .
N25 N 0.0868(9) 0.1781(7) 0.5006(6) 0.125(6) Uani 1 1 d .
N26 N 0.0930(12) 0.1231(9) 0.5918(9) 0.158(8) Uani 1 1 d .
C1 C 0.0497(9) 0.5987(6) 0.4857(7) 0.090(4) Uani 1 1 d U
C2 C 0.0649(8) 0.6540(6) 0.4956(7) 0.086(4) Uani 1 1 d U
C3 C 0.0887(11) 0.6796(7) 0.4522(9) 0.119(5) Uani 1 1 d U
C4 C 0.0821(11) 0.6583(8) 0.4070(8) 0.122(6) Uani 1 1 d U
C5 C 0.0652(9) 0.6009(6) 0.3963(6) 0.089(4) Uani 1 1 d U
C6 C 0.0427(9) 0.5775(6) 0.4411(6) 0.092(4) Uani 1 1 d U
C7 C -0.0505(12) 0.2404(9) 0.8030(9) 0.135(5) Uani 1 1 d U
C8 C -0.0788(13) 0.2688(10) 0.8442(10) 0.158(7) Uani 1 1 d U
C9 C -0.0937(16) 0.3215(12) 0.8242(13) 0.186(8) Uani 1 1 d U
C10 C -0.1148(16) 0.3311(11) 0.7766(13) 0.181(8) Uani 1 1 d U
C11 C -0.0816(13) 0.3028(8) 0.7425(11) 0.151(7) Uani 1 1 d U
C12 C -0.0584(12) 0.2522(8) 0.7549(10) 0.130(5) Uani 1 1 d U
C13 C 0.0209(8) 0.0514(6) 0.7147(6) 0.077(4) Uani 1 1 d U
C14 C 0.0555(9) 0.0179(7) 0.6823(8) 0.101(5) Uani 1 1 d U
C15 C 0.0620(11) -0.0344(8) 0.7002(10) 0.126(6) Uani 1 1 d U
C16 C 0.0870(13) -0.0375(8) 0.7533(11) 0.138(6) Uani 1 1 d U
C17 C 0.0498(10) -0.0066(7) 0.7885(8) 0.112(5) Uani 1 1 d U
C18 C 0.0409(9) 0.0494(7) 0.7681(7) 0.089(4) Uani 1 1 d U
C19 C 0.7238(10) 1.0048(8) 0.0544(9) 0.113(5) Uani 1 1 d U
C20 C 0.7779(10) 1.0218(8) 0.0377(9) 0.119(6) Uani 1 1 d U
C21 C 0.7681(12) 1.0737(10) 0.0065(11) 0.150(7) Uani 1 1 d U
C22 C 0.7108(13) 1.0781(12) -0.0227(12) 0.168(7) Uani 1 1 d U
C23 C 0.6597(11) 1.0623(10) -0.0048(10) 0.142(6) Uani 1 1 d U
C24 C 0.6675(10) 1.0086(9) 0.0215(9) 0.122(5) Uani 1 1 d U
C25 C 0.5588(7) 0.8727(6) 0.0398(6) 0.070(4) Uani 1 1 d .
C26 C 0.5407(7) 0.8249(6) 0.0129(6) 0.076(4) Uani 1 1 d .
C27 C 0.4711(8) 0.8183(9) 0.0031(8) 0.111(7) Uani 1 1 d .
C28 C 0.4486(9) 0.8194(8) 0.0541(10) 0.116(8) Uani 1 1 d .
C29 C 0.4663(8) 0.8704(8) 0.0832(10) 0.117(8) Uani 1 1 d .
C30 C 0.5351(7) 0.8775(7) 0.0910(7) 0.081(5) Uani 1 1 d .
C31 C 0.6900(10) 0.9264(7) 0.2140(6) 0.105(7) Uani 1 1 d .
C32 C 0.7401(10) 0.9017(7) 0.2538(7) 0.106(7) Uani 1 1 d .
C33 C 0.7480(14) 0.9370(10) 0.3011(9) 0.158(11) Uani 1 1 d .
C34 C 0.7564(15) 0.9905(12) 0.2894(12) 0.183(14) Uani 1 1 d .
C35 C 0.7060(12) 1.0141(8) 0.2485(8) 0.119(8) Uani 1 1 d .
C36 C 0.6983(11) 0.9803(7) 0.2024(7) 0.112(7) Uani 1 1 d .
C37 C 0.4723(18) 0.6405(15) 0.7795(14) 0.192(8) Uiso 1 1 d U
C38 C 0.513(2) 0.5953(18) 0.7616(17) 0.247(14) Uiso 1 1 d U
C39 C 0.575(2) 0.6085(17) 0.8145(17) 0.240(12) Uiso 1 1 d U
C40 C 0.5978(17) 0.6553(15) 0.7854(16) 0.240(9) Uani 1 1 d U
C41 C 0.5595(17) 0.6731(14) 0.7441(16) 0.237(8) Uani 1 1 d U
C42 C 0.4948(15) 0.6861(13) 0.7546(14) 0.201(7) Uani 1 1 d U
C43 C 0.3040(11) 0.7143(9) 0.6569(8) 0.123(5) Uani 1 1 d U
C44 C 0.2880(11) 0.7166(10) 0.5987(8) 0.130(6) Uani 1 1 d U
C45 C 0.2237(13) 0.7129(12) 0.5773(9) 0.151(7) Uani 1 1 d U
C46 C 0.1945(13) 0.6684(12) 0.6021(10) 0.165(7) Uani 1 1 d U
C47 C 0.2059(12) 0.6730(11) 0.6590(10) 0.150(7) Uani 1 1 d U
C48 C 0.2680(11) 0.6741(10) 0.6794(8) 0.129(5) Uani 1 1 d U
C49 C 0.3216(15) 0.7919(13) 0.8180(12) 0.166(6) Uani 1 1 d U
C50 C 0.2939(15) 0.8403(14) 0.8281(13) 0.177(8) Uiso 1 1 d U
C51 C 0.2668(17) 0.8395(14) 0.8683(15) 0.213(8) Uani 1 1 d U
C52 C 0.2896(17) 0.8093(14) 0.9113(14) 0.201(8) Uani 1 1 d U
C53 C 0.3224(15) 0.7573(12) 0.9032(12) 0.171(7) Uani 1 1 d U
C54 C 0.3262(15) 0.7544(14) 0.8458(13) 0.169(7) Uiso 1 1 d U
C55 C 0.2534(13) 0.1843(10) 0.5437(10) 0.145(10) Uani 1 1 d .
C56 C 0.3051(14) 0.1699(15) 0.5876(14) 0.208(18) Uani 1 1 d .
C57 C 0.3606(19) 0.1710(16) 0.568(2) 0.27(3) Uani 1 1 d .
C58 C 0.3775(12) 0.2264(15) 0.5484(14) 0.207(16) Uani 1 1 d .
C59 C 0.3261(8) 0.2406(8) 0.5066(8) 0.097(6) Uani 1 1 d .
C60 C 0.2664(10) 0.2342(9) 0.5265(7) 0.107(7) Uani 1 1 d .
C61 C 0.0300(14) 0.1806(10) 0.5277(9) 0.136(9) Uani 1 1 d .
C62 C -0.0301(12) 0.1905(12) 0.4923(9) 0.138(9) Uani 1 1 d .
C63 C -0.0430(15) 0.1391(14) 0.4576(9) 0.175(13) Uani 1 1 d .
C64 C -0.0389(14) 0.0890(12) 0.4875(10) 0.151(11) Uani 1 1 d .
C65 C 0.0219(16) 0.0833(12) 0.5208(10) 0.164(12) Uani 1 1 d .
C66 C 0.0288(14) 0.1304(9) 0.5587(9) 0.134(9) Uani 1 1 d .
O1 O 0.5067(11) 0.2242(10) 0.1278(8) 0.237(13) Uani 1 1 d .
O2 O 0.5376(6) 0.4986(5) 0.7086(5) 0.109(4) Uani 1 1 d .
O3 O 0.5599(9) 0.4176(8) 0.6011(6) 0.164(7) Uani 1 1 d .

loop_
_atom_site_aniso_label
_atom_site_aniso_U_11
_atom_site_aniso_U_22
_atom_site_aniso_U_33
_atom_site_aniso_U_23
_atom_site_aniso_U_13
_atom_site_aniso_U_12
In1 0.0321(4) 0.0564(5) 0.0543(5) -0.0001(4) 0.0010(3) 0.0028(4)
In2 0.0327(4) 0.0419(4) 0.0394(4) 0.0053(3) 0.0018(3) 0.0040(3)
In3 0.0314(4) 0.0484(4) 0.0370(4) 0.0030(3) 0.0060(3) 0.0018(3)
In4 0.0338(4) 0.0431(4) 0.0408(4) -0.0033(3) 0.0002(3) 0.0003(3)
In5 0.0399(4) 0.0378(4) 0.0317(3) 0.0080(3) 0.0045(3) -0.0004(3)
In6 0.0347(4) 0.0380(4) 0.0254(3) 0.0005(3) 0.0053(3) 0.0016(3)
In7 0.0406(4) 0.0360(4) 0.0415(4) -0.0083(3) 0.0025(3) -0.0006(3)
In8 0.0451(4) 0.0379(4) 0.0293(3) 0.0074(3) 0.0057(3) -0.0069(3)
In9 0.0420(4) 0.0328(3) 0.0257(3) 0.0033(3) 0.0052(3) -0.0065(3)
In10 0.0449(4) 0.0358(4) 0.0284(3) 0.0022(3) 0.0095(3) -0.0022(3)
In11 0.0396(4) 0.0321(3) 0.0239(3) 0.0014(3) 0.0036(3) -0.0015(3)
In12 0.0446(4) 0.0353(4) 0.0321(4) -0.0030(3) 0.0077(3) 0.0035(3)
In13 0.0399(4) 0.0328(3) 0.0223(3) -0.0006(3) 0.0033(3) 0.0057(3)
In14 0.0367(4) 0.0309(3) 0.0237(3) -0.0004(3) 0.0031(3) 0.0038(3)
In15 0.0421(4) 0.0313(3) 0.0300(3) -0.0044(3) 0.0029(3) 0.0063(3)
In16 0.0493(5) 0.0376(4) 0.0396(4) -0.0107(3) 0.0043(3) 0.0066(3)
S1 0.0344(17) 0.080(3) 0.113(3) -0.015(2) -0.0019(19) 0.0022(17)
S2 0.0342(15) 0.0613(19) 0.0594(18) 0.0123(15) 0.0040(13) 0.0084(13)
S3 0.0317(14) 0.073(2) 0.0500(16) 0.0017(15) 0.0084(12) 0.0040(14)
S4 0.0352(15) 0.0554(17) 0.0630(19) -0.0055(15) -0.0019(13) -0.0033(13)
S5 0.0397(15) 0.0518(16) 0.0543(17) 0.0198(14) 0.0032(13) 0.0066(13)
S6 0.0332(13) 0.0440(14) 0.0384(13) 0.0030(12) 0.0033(10) 0.0033(11)
S7 0.0351(14) 0.0450(14) 0.0358(13) -0.0016(11) 0.0021(10) 0.0013(11)
S8 0.0364(15) 0.072(2) 0.0350(13) 0.0044(14) 0.0110(11) 0.0048(13)
S9 0.0323(13) 0.0431(14) 0.0383(13) 0.0020(11) 0.0048(10) -0.0002(11)
S10 0.0410(16) 0.0462(16) 0.0597(18) -0.0137(14) -0.0013(13) -0.0046(12)
S11 0.0488(16) 0.0425(14) 0.0359(13) 0.0140(12) 0.0073(11) -0.0005(12)
S12 0.0433(14) 0.0313(12) 0.0297(12) 0.0049(10) 0.0060(10) -0.0005(10)
S13 0.0442(15) 0.0404(13) 0.0294(12) 0.0043(11) 0.0035(10) 0.0003(11)
S14 0.0387(13) 0.0357(12) 0.0252(11) -0.0005(10) 0.0038(9) -0.0007(10)
S15 0.0311(12) 0.0303(11) 0.0244(10) -0.0012(9) 0.0026(9) -0.0009(9)
S16 0.0438(15) 0.0396(13) 0.0328(12) -0.0052(11) 0.0041(11) 0.0022(11)
S17 0.0403(14) 0.0488(15) 0.0249(11) -0.0005(11) 0.0068(10) 0.0027(11)
S18 0.0358(13) 0.0348(12) 0.0280(11) 0.0012(10) 0.0054(10) 0.0005(10)
S19 0.0432(15) 0.0296(12) 0.0385(13) -0.0040(11) 0.0049(11) 0.0012(10)
S20 0.0491(17) 0.0437(15) 0.0644(19) -0.0231(15) 0.0023(14) -0.0009(13)
S22 0.0456(15) 0.0362(13) 0.0295(12) 0.0041(10) 0.0040(10) -0.0111(11)
S23 0.0526(17) 0.0410(14) 0.0385(14) 0.0063(12) 0.0175(12) -0.0055(12)
S24 0.0515(16) 0.0393(13) 0.0267(11) 0.0023(11) 0.0015(11) -0.0131(12)
S25 0.0397(14) 0.0354(12) 0.0284(11) 0.0010(10) 0.0064(10) -0.0067(10)
S26 0.0605(19) 0.0420(14) 0.0434(15) -0.0012(13) 0.0242(13) 0.0018(13)
S27 0.0490(16) 0.0369(13) 0.0252(11) 0.0005(10) 0.0012(10) -0.0044(11)
S28 0.0369(13) 0.0335(12) 0.0241(11) 0.0018(9) 0.0022(9) 0.0006(10)
S29 0.0431(14) 0.0337(12) 0.0322(12) -0.0014(10) 0.0043(10) 0.0056(11)
S30 0.0577(19) 0.0447(15) 0.0465(16) -0.0055(13) 0.0164(14) 0.0089(13)
S31 0.0587(17) 0.0419(14) 0.0218(11) -0.0063(10) -0.0001(11) 0.0182(12)
S32 0.0467(15) 0.0325(12) 0.0216(10) -0.0004(9) 0.0028(10) 0.0086(10)
S33 0.0546(17) 0.0334(13) 0.0294(12) -0.0028(10) 0.0006(11) 0.0125(11)
S34 0.0469(16) 0.0351(13) 0.0375(13) -0.0066(11) 0.0039(11) 0.0091(11)
S35 0.100(3) 0.056(2) 0.068(2) -0.0265(18) 0.003(2) 0.029(2)
Co1 0.0330(7) 0.0310(6) 0.0256(6) 0.0019(5) 0.0045(5) -0.0005(5)
Co2 0.0345(7) 0.0345(7) 0.0277(6) -0.0009(6) 0.0020(5) -0.0003(5)
Co3 0.0316(7) 0.0306(6) 0.0264(6) 0.0000(5) 0.0032(5) 0.0007(5)
Co4 0.0334(7) 0.0287(6) 0.0235(6) -0.0002(5) 0.0038(5) 0.0002(5)
Co5 0.0455(12) 0.0304(9) 0.0299(9) 0.0038(8) 0.0061(8) 0.0008(8)
Co6 0.0514(9) 0.0378(7) 0.0362(7) 0.0034(6) 0.0070(6) -0.0046(7)
Co7 0.0775(14) 0.0644(12) 0.0730(13) -0.0060(10) 0.0244(11) 0.0103(10)
Co8 0.104(2) 0.0909(17) 0.0977(18) 0.0280(15) 0.0231(15) -0.0212(15)
N1 0.061(6) 0.054(5) 0.038(5) 0.011(4) 0.008(4) -0.003(5)
N2 0.050(6) 0.033(4) 0.054(5) 0.001(4) 0.008(4) 0.005(4)
N3 0.079(8) 0.104(9) 0.064(7) -0.030(7) 0.018(6) -0.004(7)
N4 0.065(7) 0.047(6) 0.103(9) 0.021(6) 0.009(6) 0.000(5)
N5 0.057(6) 0.068(6) 0.056(6) -0.008(5) 0.005(5) 0.001(5)
N6 0.061(7) 0.057(6) 0.079(7) 0.025(6) 0.003(6) -0.009(5)
N7 0.072(8) 0.073(8) 0.092(9) 0.010(7) 0.022(7) 0.003(6)
N8 0.099(9) 0.079(8) 0.107(10) 0.018(8) 0.035(8) 0.013(8)
N9 0.045(6) 0.074(8) 0.071(7) -0.013(6) 0.015(5) 0.002(5)
N10 0.074(9) 0.083(9) 0.104(11) -0.011(8) 0.033(8) 0.014(7)
N11 0.095(10) 0.082(9) 0.071(8) -0.012(7) 0.026(7) 0.016(8)
N12 0.117(12) 0.068(8) 0.060(7) -0.010(7) 0.013(7) 0.019(8)
N13 0.154(14) 0.142(13) 0.177(15) 0.003(13) 0.029(13) -0.004(11)
N14 0.156(16) 0.182(16) 0.254(19) 0.128(15) 0.068(14) 0.009(12)
N15 0.133(12) 0.147(13) 0.086(9) 0.015(10) 0.006(9) -0.072(11)
N16 0.113(11) 0.126(12) 0.097(9) 0.031(10) 0.013(8) -0.023(10)
N17 0.253(18) 0.110(12) 0.136(13) 0.001(11) 0.081(13) -0.042(13)
N18 0.164(14) 0.130(11) 0.106(11) 0.018(10) 0.039(10) -0.008(11)
N23 0.109(14) 0.138(15) 0.132(15) 0.061(13) 0.028(12) 0.022(12)
N24 0.060(7) 0.055(6) 0.057(6) 0.008(5) 0.001(5) 0.013(5)
N25 0.174(19) 0.113(13) 0.098(12) 0.010(11) 0.055(12) -0.004(13)
N26 0.18(2) 0.144(19) 0.149(19) 0.015(16) 0.032(17) 0.017(17)
C1 0.138(10) 0.059(7) 0.080(7) -0.001(6) 0.038(8) -0.030(7)
C2 0.113(11) 0.048(7) 0.096(9) 0.010(7) 0.016(8) -0.022(7)
C3 0.168(13) 0.078(9) 0.115(11) 0.014(8) 0.031(11) -0.044(10)
C4 0.183(13) 0.084(9) 0.101(10) 0.019(9) 0.035(11) -0.066(10)
C5 0.132(11) 0.077(8) 0.061(7) 0.025(7) 0.025(8) -0.034(8)
C6 0.142(10) 0.072(7) 0.067(7) 0.010(6) 0.028(8) -0.045(8)
C7 0.165(12) 0.113(10) 0.120(10) -0.042(9) 0.001(10) 0.063(10)
C8 0.188(15) 0.134(12) 0.143(12) -0.065(11) 0.001(12) 0.069(12)
C9 0.232(17) 0.141(13) 0.176(15) -0.049(14) 0.004(15) 0.084(13)
C10 0.233(17) 0.117(12) 0.187(16) -0.032(13) 0.016(15) 0.073(12)
C11 0.193(15) 0.079(10) 0.180(14) -0.007(10) 0.022(13) 0.057(11)
C12 0.164(12) 0.082(9) 0.141(10) -0.005(9) 0.013(11) 0.047(9)
C13 0.101(9) 0.056(7) 0.075(7) 0.002(6) 0.017(7) 0.015(7)
C14 0.110(11) 0.074(8) 0.117(10) -0.015(8) 0.017(9) 0.017(8)
C15 0.146(13) 0.081(9) 0.146(12) -0.007(11) 0.006(12) 0.038(10)
C16 0.172(15) 0.084(10) 0.156(13) 0.010(11) 0.018(12) 0.029(10)
C17 0.141(13) 0.065(8) 0.131(11) 0.034(8) 0.027(10) 0.008(9)
C18 0.110(10) 0.073(8) 0.088(8) 0.017(7) 0.022(8) -0.004(7)
C19 0.099(9) 0.100(9) 0.139(11) 0.042(9) 0.014(8) -0.010(8)
C20 0.097(10) 0.107(11) 0.156(13) 0.048(10) 0.027(10) -0.013(9)
C21 0.121(12) 0.134(13) 0.193(15) 0.080(12) 0.017(12) -0.014(12)
C22 0.130(13) 0.175(14) 0.197(16) 0.099(12) 0.021(12) -0.004(12)
C23 0.115(12) 0.148(13) 0.163(14) 0.089(11) 0.023(11) 0.003(11)
C24 0.100(9) 0.125(10) 0.138(11) 0.061(9) 0.015(8) -0.005(9)
C25 0.061(9) 0.072(9) 0.077(10) 0.009(8) 0.014(7) 0.000(7)
C26 0.068(10) 0.076(10) 0.079(10) -0.001(9) 0.001(8) 0.003(8)
C27 0.056(11) 0.150(19) 0.119(16) 0.027(14) -0.010(10) 0.000(11)
C28 0.073(13) 0.105(15) 0.18(2) -0.009(16) 0.055(14) -0.005(11)
C29 0.067(12) 0.107(15) 0.19(2) 0.001(16) 0.047(14) 0.017(11)
C30 0.062(10) 0.090(12) 0.101(12) -0.012(10) 0.041(9) 0.007(8)
C31 0.17(2) 0.069(11) 0.064(10) -0.012(9) -0.021(11) 0.034(12)
C32 0.142(19) 0.081(12) 0.083(12) -0.001(10) -0.015(12) 0.004(12)
C33 0.22(3) 0.116(19) 0.106(18) 0.003(16) -0.051(18) -0.02(2)
C34 0.21(3) 0.13(2) 0.18(3) -0.01(2) -0.07(2) -0.03(2)
C35 0.18(2) 0.091(14) 0.084(13) -0.039(12) 0.006(14) 0.001(14)
C36 0.19(2) 0.059(10) 0.081(12) -0.014(10) 0.008(14) 0.017(12)
C40 0.223(14) 0.239(15) 0.297(16) 0.186(13) 0.160(13) 0.119(13)
C41 0.210(15) 0.217(16) 0.309(17) 0.166(14) 0.118(14) 0.068(13)
C42 0.181(12) 0.184(13) 0.269(14) 0.166(12) 0.125(11) 0.055(10)
C43 0.125(11) 0.141(11) 0.096(9) 0.034(10) 0.002(9) -0.049(10)
C44 0.141(13) 0.153(14) 0.092(9) -0.004(11) 0.005(10) -0.044(12)
C45 0.145(14) 0.184(15) 0.114(12) 0.020(12) -0.006(11) -0.038(13)
C46 0.156(14) 0.209(16) 0.118(12) 0.026(13) -0.012(11) -0.063(13)
C47 0.134(12) 0.190(15) 0.119(11) 0.014(13) -0.002(11) -0.065(12)
C48 0.122(11) 0.155(12) 0.104(9) 0.029(10) 0.003(9) -0.053(10)
C49 0.208(12) 0.149(11) 0.153(11) 0.015(10) 0.062(10) 0.007(10)
C51 0.235(15) 0.209(14) 0.219(15) 0.086(12) 0.104(13) 0.116(13)
C52 0.235(17) 0.186(16) 0.196(16) 0.044(14) 0.080(15) 0.075(14)
C53 0.198(15) 0.160(14) 0.165(13) 0.020(11) 0.060(12) 0.035(12)
C55 0.15(2) 0.13(2) 0.16(2) 0.087(18) 0.043(19) 0.037(17)
C56 0.11(2) 0.27(4) 0.23(4) 0.13(3) 0.00(2) 0.09(3)
C57 0.19(4) 0.20(4) 0.39(7) 0.19(4) 0.01(4) 0.02(3)
C58 0.085(18) 0.26(4) 0.26(4) 0.10(3) -0.02(2) 0.01(2)
C59 0.057(10) 0.110(14) 0.123(16) 0.012(12) 0.008(10) 0.020(10)
C60 0.119(17) 0.118(16) 0.080(12) 0.027(12) 0.002(11) 0.024(13)
C61 0.20(3) 0.13(2) 0.101(16) -0.001(15) 0.076(19) -0.015(19)
C62 0.12(2) 0.20(3) 0.094(16) -0.009(18) 0.034(15) -0.021(19)
C63 0.23(4) 0.21(3) 0.091(16) -0.05(2) 0.06(2) -0.08(3)
C64 0.18(3) 0.17(3) 0.109(18) 0.002(19) 0.043(18) -0.07(2)
C65 0.21(3) 0.17(3) 0.104(18) -0.017(19) 0.01(2) -0.04(2)
C66 0.20(3) 0.113(17) 0.089(15) -0.006(14) 0.021(16) -0.062(18)
O1 0.24(3) 0.27(3) 0.173(19) 0.088(19) -0.059(17) -0.10(2)
O2 0.093(9) 0.116(10) 0.123(11) 0.030(9) 0.035(8) -0.025(8)
O3 0.198(18) 0.208(18) 0.095(10) 0.007(12) 0.051(11) -0.077(15)

loop_
_atom_type_symbol
_atom_type_description
_atom_type_scat_dispersion_real
_atom_type_scat_dispersion_imag
_atom_type_scat_source
C C 0.0033 0.0016 'International Tables Vol C Tables 4.2.6.8 and 6.1.1.4'
H H 0.0000 0.0000 'International Tables Vol C Tables 4.2.6.8 and 6.1.1.4'
N N 0.0061 0.0033 'International Tables Vol C Tables 4.2.6.8 and 6.1.1.4'
O O 0.0106 0.0060 'International Tables Vol C Tables 4.2.6.8 and 6.1.1.4'
In In -0.7276 1.3100 'International Tables Vol C Tables 4.2.6.8 and 6.1.1.4'
S S 0.1246 0.1234 'International Tables Vol C Tables 4.2.6.8 and 6.1.1.4'
Co Co 0.3494 0.9721 'International Tables Vol C Tables 4.2.6.8 and 6.1.1.4'

loop_
_geom_angle_atom_site_label_1
_geom_angle_atom_site_label_2
_geom_angle_atom_site_label_3
_geom_angle
_geom_angle_site_symmetry_1
_geom_angle_site_symmetry_3
S4 In1 S2 118.34(12) . .
S4 In1 S3 109.51(12) . .
S2 In1 S3 111.31(12) . .
S4 In1 S1 106.79(12) . .
S2 In1 S1 102.35(13) . .
S3 In1 S1 107.75(13) . .
S5 In2 S2 106.56(11) . .
S5 In2 S6 109.43(10) . .
S2 In2 S6 110.52(10) . .
S5 In2 S7 108.86(10) . .
S2 In2 S7 112.15(11) . .
S6 In2 S7 109.25(9) . .
S8 In3 S3 106.03(10) . .
S8 In3 S6 109.94(10) . .
S3 In3 S6 111.28(10) . .
S8 In3 S9 108.50(10) . .
S3 In3 S9 111.40(11) . .
S6 In3 S9 109.59(9) . .
S10 In4 S4 105.07(11) . .
S10 In4 S9 111.02(10) . .
S4 In4 S9 107.94(10) . .
S10 In4 S7 106.87(10) . .
S4 In4 S7 115.04(11) . .
S9 In4 S7 110.77(9) . .
S5 In5 S11 102.52(10) . .
S5 In5 S12 108.83(10) . .
S11 In5 S12 113.35(9) . .
S5 In5 S13 111.50(11) . .
S11 In5 S13 107.79(10) . .
S12 In5 S13 112.45(9) . .
S17 In6 S8 104.30(9) . .
S17 In6 S14 109.69(9) . .
S8 In6 S14 109.16(10) . .
S17 In6 S18 112.45(9) . .
S8 In6 S18 109.92(10) . .
S14 In6 S18 111.08(8) . .
S20 In7 S10 103.58(11) . .
S20 In7 S16 111.16(11) . .
S10 In7 S16 110.45(11) . .
S20 In7 S19 111.98(11) . .
S10 In7 S19 107.17(10) . .
S16 In7 S19 112.09(9) . .
S11 In8 S31 107.03(10) . 4_566
S11 In8 S23 111.70(10) . .
S31 In8 S23 109.76(10) 4_566 .
S11 In8 S22 110.59(10) . .
S31 In8 S22 106.32(9) 4_566 .
S23 In8 S22 111.22(10) . .
S24 In9 S22 105.16(9) . .
S24 In9 S12 112.57(9) . .
S22 In9 S12 107.76(9) . .
S24 In9 S25 106.03(9) . .
S22 In9 S25 112.97(9) . .
S12 In9 S25 112.21(9) . .
S26 In10 S23 105.14(10) . .
S26 In10 S25 112.14(10) . .
S23 In10 S25 110.98(9) . .
S26 In10 S13 107.48(10) . .
S23 In10 S13 110.45(10) . .
S25 In10 S13 110.48(9) . .
S27 In11 S24 105.73(9) . .
S27 In11 S28 113.38(9) . .
S24 In11 S28 111.24(9) . .
S27 In11 S14 110.14(9) . .
S24 In11 S14 107.76(9) . .
S28 In11 S14 108.44(8) . .
S30 In12 S26 107.27(10) . .
S30 In12 S29 111.96(10) . .
S26 In12 S29 108.89(10) . .
S30 In12 S16 111.96(10) . .
S26 In12 S16 110.04(10) . .
S29 In12 S16 106.70(9) . .
S27 In13 S17 107.75(9) . .
S27 In13 S32 115.53(9) . .
S17 In13 S32 111.82(9) . .
S27 In13 S31 108.68(10) . .
S17 In13 S31 113.32(9) . .
S32 In13 S31 99.69(8) . .
S32 In14 S33 104.74(8) . .
S32 In14 S18 110.76(9) . .
S33 In14 S18 110.91(9) . .
S32 In14 S28 110.35(9) . .
S33 In14 S28 107.99(9) . .
S18 In14 S28 111.82(8) . .
S34 In15 S33 104.69(9) . .
S34 In15 S29 112.64(9) . .
S33 In15 S29 108.50(10) . .
S34 In15 S19 108.56(9) . .
S33 In15 S19 111.54(10) . .
S29 In15 S19 110.80(9) . .
S30 In16 S20 117.24(12) . .
S30 In16 S35 106.31(13) . .
S20 In16 S35 105.24(13) . .
S30 In16 S34 111.77(11) . .
S20 In16 S34 110.03(11) . .
S35 In16 S34 105.26(11) . .
In2 S2 In1 104.51(11) . .
In3 S3 In1 103.58(11) . .
In4 S4 In1 103.97(12) . .
In2 S5 In5 103.09(11) . .
Co1 S6 In3 108.14(11) . .
Co1 S6 In2 108.60(11) . .
In3 S6 In2 107.38(11) . .
Co2 S7 In4 108.82(11) . .
Co2 S7 In2 108.75(11) . .
In4 S7 In2 105.85(10) . .
In3 S8 In6 103.24(10) . .
Co3 S9 In4 107.36(11) . .
Co3 S9 In3 109.25(11) . .
In4 S9 In3 106.25(10) . .
In4 S10 In7 104.13(11) . .
In5 S11 In8 106.12(10) . .
Co1 S12 In9 107.22(10) . .
Co1 S12 In5 106.92(10) . .
In9 S12 In5 105.29(9) . .
Co2 S13 In5 105.79(11) . .
Co2 S13 In10 109.69(11) . .
In5 S13 In10 106.64(10) . .
Co1 S14 In6 108.01(10) . .
Co1 S14 In11 111.64(10) . .
In6 S14 In11 106.45(9) . .
Co3 S15 Co1 108.95(10) . .
Co3 S15 Co2 109.74(10) . .
Co1 S15 Co2 109.63(10) . .
Co3 S15 Co4 109.49(10) . .
Co1 S15 Co4 108.96(10) . .
Co2 S15 Co4 110.06(10) . .
Co2 S16 In7 106.86(11) . .
Co2 S16 In12 109.47(11) . .
In7 S16 In12 107.22(10) . .
In6 S17 In13 106.50(9) . .
Co3 S18 In14 107.76(10) . .
Co3 S18 In6 106.73(10) . .
In14 S18 In6 105.01(9) . .
Co3 S19 In15 106.44(11) . .
Co3 S19 In7 108.10(11) . .
In15 S19 In7 104.42(10) . .
In7 S20 In16 103.17(11) . .
In9 S22 In8 107.00(10) . .
In9 S22 Co6 117.97(11) . .
In8 S22 Co6 113.24(10) . .
In10 S23 In8 106.52(10) . .
In9 S24 In11 102.70(10) . .
Co4 S25 In10 107.08(10) . .
Co4 S25 In9 108.28(10) . .
In10 S25 In9 106.09(10) . .
In10 S26 In12 103.93(10) . .
In11 S27 In13 105.07(10) . .
Co4 S28 In11 106.86(10) . .
Co4 S28 In14 107.63(10) . .
In11 S28 In14 107.29(9) . .
Co4 S29 In15 109.09(11) . .
Co4 S29 In12 111.33(11) . .
In15 S29 In12 107.63(10) . .
In12 S30 In16 104.06(11) . .
In8 S31 In13 102.95(10) 4_565 .
In14 S32 In13 105.93(9) . .
In14 S32 Co5 116.26(9) . .
In13 S32 Co5 119.13(10) . .
In14 S33 In15 101.66(9) . .
In15 S34 In16 105.50(10) . .
In15 S34 Co6 115.20(11) . 2_556
In16 S34 Co6 114.34(11) . 2_556
S12 Co1 S15 114.96(10) . .
S12 Co1 S14 104.02(10) . .
S15 Co1 S14 112.09(10) . .
S12 Co1 S6 103.35(11) . .
S15 Co1 S6 114.32(10) . .
S14 Co1 S6 107.13(10) . .
S15 Co2 S16 114.21(10) . .
S15 Co2 S13 112.98(10) . .
S16 Co2 S13 103.18(11) . .
S15 Co2 S7 112.96(10) . .
S16 Co2 S7 105.49(11) . .
S13 Co2 S7 107.21(11) . .
S15 Co3 S18 115.38(10) . .
S15 Co3 S9 113.96(10) . .
S18 Co3 S9 103.62(10) . .
S15 Co3 S19 114.50(10) . .
S18 Co3 S19 103.74(10) . .
S9 Co3 S19 104.27(11) . .
S15 Co4 S29 111.25(10) . .
S15 Co4 S28 115.69(10) . .
S29 Co4 S28 104.42(10) . .
S15 Co4 S25 114.39(10) . .
S29 Co4 S25 106.30(10) . .
S28 Co4 S25 103.83(10) . .
N2 Co5 N2 180.000(1) 3_566 .
N2 Co5 N1 95.4(4) 3_566 .
N2 Co5 N1 84.6(4) . .
N2 Co5 N1 84.6(4) 3_566 3_566
N2 Co5 N1 95.4(4) . 3_566
N1 Co5 N1 180.000(2) . 3_566
N2 Co5 S32 88.5(3) 3_566 3_566
N2 Co5 S32 91.5(3) . 3_566
N1 Co5 S32 92.8(3) . 3_566
N1 Co5 S32 87.2(3) 3_566 3_566
N2 Co5 S32 91.5(3) 3_566 .
N2 Co5 S32 88.5(3) . .
N1 Co5 S32 87.2(3) . .
N1 Co5 S32 92.8(3) 3_566 .
S32 Co5 S32 180.0 3_566 .
N6 Co6 N4 176.0(5) . .
N6 Co6 N3 93.2(6) . .
N4 Co6 N3 82.8(6) . .
N6 Co6 N5 83.0(5) . .
N4 Co6 N5 101.0(5) . .
N3 Co6 N5 176.2(5) . .
N6 Co6 S22 86.7(3) . .
N4 Co6 S22 93.3(3) . .
N3 Co6 S22 93.7(4) . .
N5 Co6 S22 86.8(3) . .
N6 Co6 S34 93.3(3) . 2_546
N4 Co6 S34 86.7(3) . 2_546
N3 Co6 S34 86.2(4) . 2_546
N5 Co6 S34 93.3(3) . 2_546
S22 Co6 S34 179.92(13) . 2_546
N7 Co7 N9 94.6(5) . .
N7 Co7 N11 92.7(5) . .
N9 Co7 N11 96.1(5) . .
N7 Co7 N10 171.6(6) . .
N9 Co7 N10 80.2(5) . .
N11 Co7 N10 94.4(6) . .
N7 Co7 N8 82.1(5) . .
N9 Co7 N8 91.6(5) . .
N11 Co7 N8 171.0(6) . .
N10 Co7 N8 91.4(6) . .
N7 Co7 N12 92.7(5) . .
N9 Co7 N12 171.6(5) . .
N11 Co7 N12 79.3(5) . .
N10 Co7 N12 93.1(5) . .
N8 Co7 N12 93.6(5) . .
N13 Co8 N16 94.1(8) . .
N13 Co8 N15 98.0(9) . .
N16 Co8 N15 82.0(6) . .
N13 Co8 N17 168.9(10) . .
N16 Co8 N17 93.7(9) . .
N15 Co8 N17 90.9(8) . .
N13 Co8 N14 81.9(10) . .
N16 Co8 N14 173.0(10) . .
N15 Co8 N14 92.9(8) . .
N17 Co8 N14 91.1(10) . .
N13 Co8 N18 96.7(8) . .
N16 Co8 N18 93.7(7) . .
N15 Co8 N18 164.9(8) . .
N17 Co8 N18 74.9(8) . .
N14 Co8 N18 92.5(9) . .
N22 Co9 N20 170.7(17) . 3_667
C6 N1 Co5 106.2(8) . .
C1 N2 Co5 109.6(8) . .
C7 N3 Co6 105.7(12) . .
C12 N4 Co6 111.1(12) . .
C13 N5 Co6 106.1(8) . .
C18 N6 Co6 108.9(10) . .
C19 N7 Co7 108.0(11) . .
C24 N8 Co7 107.5(12) . .
C25 N9 Co7 111.0(9) . .
C30 N10 Co7 107.5(9) . .
C31 N11 Co7 111.0(10) . .
C36 N12 Co7 106.4(10) . .
C37 N13 Co8 103.3(19) . .
C42 N14 Co8 105(2) . .
C43 N15 Co8 110.9(14) . .
C48 N16 Co8 106.6(12) . .
C49 N17 Co8 115.8(18) . .
C54 N18 Co8 105.3(18) . .
C6 C1 N2 117.5(13) . .
C6 C1 C2 123.9(15) . .
N2 C1 C2 116.5(14) . .
C1 C2 C3 112.5(15) . .
C4 C3 C2 121.9(16) . .
C3 C4 C5 123.8(16) . .
C6 C5 C4 109.9(15) . .
C1 C6 N1 120.7(13) . .
C1 C6 C5 124.1(15) . .
N1 C6 C5 113.6(14) . .
C12 C7 N3 119.8(18) . .
C12 C7 C8 126(2) . .
N3 C7 C8 110(2) . .
C9 C8 C7 106(2) . .
C10 C9 C8 124(3) . .
C9 C10 C11 112(3) . .
C12 C11 C10 121(3) . .
C7 C12 N4 117.6(19) . .
C7 C12 C11 115(2) . .
N4 C12 C11 126(2) . .
C18 C13 N5 110.2(13) . .
C18 C13 C14 116.4(15) . .
N5 C13 C14 113.3(13) . .
C15 C14 C13 112.0(18) . .
C14 C15 C16 113(2) . .
C15 C16 C17 114(2) . .
C18 C17 C16 108.1(17) . .
N6 C18 C13 115.3(16) . .
N6 C18 C17 113.9(15) . .
C13 C18 C17 112.9(16) . .
C24 C19 C20 120(2) . .
C24 C19 N7 112.6(17) . .
C20 C19 N7 116.7(18) . .
C19 C20 C21 112.0(19) . .
C22 C21 C20 114(2) . .
C23 C22 C21 122(3) . .
C22 C23 C24 113(2) . .
C19 C24 N8 113.5(19) . .
C19 C24 C23 111.5(19) . .
N8 C24 C23 109.1(18) . .
C26 C25 N9 115.3(13) . .
C26 C25 C30 113.4(13) . .
N9 C25 C30 103.9(12) . .
C25 C26 C27 111.8(15) . .
C28 C27 C26 108.5(16) . .
C27 C28 C29 111.7(18) . .
C30 C29 C28 109.8(15) . .
N10 C30 C29 110.0(14) . .
N10 C30 C25 109.1(13) . .
C29 C30 C25 110.6(16) . .
N11 C31 C36 110.5(15) . .
N11 C31 C32 111.1(14) . .
C36 C31 C32 115.8(18) . .
C33 C32 C31 107.2(17) . .
C34 C33 C32 113(2) . .
C33 C34 C35 115(2) . .
C36 C35 C34 109(2) . .
N12 C36 C31 113.9(18) . .
N12 C36 C35 111.8(16) . .
C31 C36 C35 112.5(17) . .
C42 C37 N13 109(3) . .
C42 C37 C38 101(3) . .
N13 C37 C38 109(3) . .
C37 C38 C39 92(3) . .
C40 C39 C38 91(3) . .
C41 C40 C39 117(4) . .
C40 C41 C42 114(3) . .
N14 C42 C37 105(3) . .
N14 C42 C41 138(3) . .
C37 C42 C41 108(3) . .
N15 C43 C48 116.5(19) . .
N15 C43 C44 120(2) . .
C48 C43 C44 112.3(19) . .
C45 C44 C43 116(2) . .
C44 C45 C46 110(2) . .
C47 C46 C45 112(2) . .
C48 C47 C46 113(2) . .
C47 C48 C43 115(2) . .
C47 C48 N16 113(2) . .
C43 C48 N16 110.2(18) . .
C54 C49 N17 115(3) . .
C54 C49 C50 125(3) . .
N17 C49 C50 120(3) . .
C51 C50 C49 114(3) . .
C50 C51 C52 121(3) . .
C51 C52 C53 118(3) . .
C54 C53 C52 106(3) . .
C49 C54 N18 124(3) . .
C49 C54 C53 124(3) . .
N18 C54 C53 106(3) . .
C60 C55 N23 112(2) . .
C60 C55 C56 107(3) . .
N23 C55 C56 109(2) . .
C57 C56 C55 108(3) . .
C56 C57 C58 114(4) . .
C59 C58 C57 106(3) . .
C58 C59 C60 109(2) . .
C55 C60 N24 112(2) . .
C55 C60 C59 116.9(19) . .
N24 C60 C59 108.5(15) . .
C66 C61 C62 112(2) . .
C66 C61 N25 108(2) . .
C62 C61 N25 114.8(18) . .
C61 C62 C63 106(2) . .
C64 C63 C62 114(2) . .
C65 C64 C63 111(2) . .
C64 C65 C66 107(3) . .
C61 C66 C65 107.9(19) . .
C61 C66 N26 108(2) . .
C65 C66 N26 105(2) . .

loop_
_geom_bond_atom_site_label_1
_geom_bond_atom_site_label_2
_geom_bond_distance
_geom_bond_site_symmetry_2
In1 S4 2.430(3) .
In1 S2 2.430(3) .
In1 S3 2.481(3) .
In1 S1 2.482(4) .
In2 S5 2.419(3) .
In2 S2 2.430(3) .
In2 S6 2.490(3) .
In2 S7 2.495(3) .
In3 S8 2.434(3) .
In3 S3 2.451(3) .
In3 S6 2.457(3) .
In3 S9 2.491(3) .
In4 S10 2.421(3) .
In4 S4 2.430(3) .
In4 S9 2.473(3) .
In4 S7 2.478(3) .
In5 S5 2.419(3) .
In5 S11 2.425(3) .
In5 S12 2.476(3) .
In5 S13 2.478(3) .
In6 S17 2.416(2) .
In6 S8 2.442(3) .
In6 S14 2.475(3) .
In6 S18 2.488(3) .
In7 S20 2.414(3) .
In7 S10 2.422(3) .
In7 S16 2.465(3) .
In7 S19 2.488(3) .
In8 S11 2.433(3) .
In8 S31 2.447(3) 4_566
In8 S23 2.452(3) .
In8 S22 2.461(3) .
In9 S24 2.424(3) .
In9 S22 2.442(2) .
In9 S12 2.464(3) .
In9 S25 2.485(3) .
In10 S26 2.417(3) .
In10 S23 2.434(3) .
In10 S25 2.466(2) .
In10 S13 2.497(3) .
In11 S27 2.425(2) .
In11 S24 2.436(3) .
In11 S28 2.481(3) .
In11 S14 2.494(3) .
In12 S30 2.420(3) .
In12 S26 2.426(3) .
In12 S29 2.487(3) .
In12 S16 2.503(3) .
In13 S27 2.452(3) .
In13 S17 2.455(3) .
In13 S32 2.456(2) .
In13 S31 2.457(2) .
In14 S32 2.424(2) .
In14 S33 2.427(3) .
In14 S18 2.477(3) .
In14 S28 2.481(2) .
In15 S34 2.431(3) .
In15 S33 2.433(3) .
In15 S29 2.466(3) .
In15 S19 2.484(3) .
In16 S30 2.427(3) .
In16 S20 2.433(3) .
In16 S35 2.467(3) .
In16 S34 2.473(3) .
S6 Co1 2.318(3) .
S7 Co2 2.329(3) .
S9 Co3 2.318(3) .
S12 Co1 2.306(3) .
S13 Co2 2.324(3) .
S14 Co1 2.308(3) .
S15 Co3 2.301(3) .
S15 Co1 2.307(3) .
S15 Co2 2.307(3) .
S15 Co4 2.309(3) .
S16 Co2 2.314(3) .
S18 Co3 2.313(3) .
S19 Co3 2.321(3) .
S22 Co6 2.603(3) .
S25 Co4 2.319(3) .
S28 Co4 2.318(3) .
S29 Co4 2.312(3) .
S31 In8 2.447(3) 4_565
S32 Co5 2.657(3) .
S34 Co6 2.664(3) 2_556
Co5 N2 2.048(9) 3_566
Co5 N2 2.048(9) .
Co5 N1 2.072(9) .
Co5 N1 2.072(9) 3_566
Co5 S32 2.657(3) 3_566
Co6 N6 2.098(11) .
Co6 N4 2.104(11) .
Co6 N3 2.117(12) .
Co6 N5 2.123(11) .
Co6 S34 2.664(3) 2_546
Co7 N7 2.143(13) .
Co7 N9 2.158(11) .
Co7 N11 2.173(14) .
Co7 N10 2.183(14) .
Co7 N8 2.187(14) .
Co7 N12 2.189(12) .
Co8 N13 2.14(2) .
Co8 N16 2.157(17) .
Co8 N15 2.165(16) .
Co8 N17 2.19(2) .
Co8 N14 2.24(3) .
Co8 N18 2.273(18) .
Co9 N22 2.35(6) .
Co9 N20 2.42(3) 3_667
N1 C6 1.481(18) .
N2 C1 1.456(18) .
N3 C7 1.53(3) .
N4 C12 1.41(2) .
N5 C13 1.535(18) .
N6 C18 1.37(2) .
N7 C19 1.51(2) .
N8 C24 1.49(2) .
N9 C25 1.481(18) .
N10 C30 1.47(2) .
N11 C31 1.47(2) .
N12 C36 1.42(2) .
N13 C37 1.54(4) .
N14 C42 1.44(4) .
N15 C43 1.31(3) .
N16 C48 1.54(3) .
N17 C49 1.45(3) .
N18 C54 1.51(4) .
N20 Co9 2.42(3) 3_667
N23 C55 1.45(3) .
N24 C60 1.49(2) .
N25 C61 1.60(3) .
N26 C66 1.61(3) .
C1 C6 1.33(2) .
C1 C2 1.50(2) .
C2 C3 1.54(2) .
C3 C4 1.34(3) .
C4 C5 1.57(2) .
C5 C6 1.534(19) .
C7 C12 1.33(3) .
C7 C8 1.58(3) .
C8 C9 1.50(4) .
C9 C10 1.33(4) .
C10 C11 1.49(4) .
C11 C12 1.45(3) .
C13 C18 1.46(2) .
C13 C14 1.56(2) .
C14 C15 1.46(3) .
C15 C16 1.47(3) .
C16 C17 1.61(3) .
C17 C18 1.57(2) .
C19 C24 1.45(3) .
C19 C20 1.46(3) .
C20 C21 1.60(3) .
C21 C22 1.43(3) .
C22 C23 1.41(3) .
C23 C24 1.58(3) .
C25 C26 1.48(2) .
C25 C30 1.59(2) .
C26 C27 1.58(2) .
C27 C28 1.57(3) .
C28 C29 1.58(3) .
C29 C30 1.57(2) .
C31 C36 1.47(3) .
C31 C32 1.59(2) .
C32 C33 1.58(3) .
C33 C34 1.46(3) .
C34 C35 1.60(3) .
C35 C36 1.53(2) .
C37 C42 1.51(4) .
C37 C38 1.63(5) .
C38 C39 1.89(6) .
C39 C40 1.60(5) .
C40 C41 1.39(5) .
C41 C42 1.60(4) .
C43 C48 1.53(3) .
C43 C44 1.58(3) .
C44 C45 1.50(3) .
C45 C46 1.56(3) .
C46 C47 1.54(3) .
C47 C48 1.44(3) .
C49 C54 1.24(4) .
C49 C50 1.47(4) .
C50 C51 1.35(4) .
C51 C52 1.44(4) .
C52 C53 1.59(4) .
C53 C54 1.59(4) .
C55 C60 1.44(3) .
C55 C56 1.59(4) .
C56 C57 1.46(5) .
C57 C58 1.62(4) .
C58 C59 1.55(3) .
C59 C60 1.56(3) .
C61 C66 1.57(3) .
C61 C62 1.57(4) .
C62 C63 1.65(4) .
C63 C64 1.54(4) .
C64 C65 1.54(4) .
C65 C66 1.60(3) .

loop_
_geom_torsion_atom_site_label_1
_geom_torsion_atom_site_label_2
_geom_torsion_atom_site_label_3
_geom_torsion_atom_site_label_4
_geom_torsion
_geom_torsion_site_symmetry_1
_geom_torsion_site_symmetry_4
S5 In2 S2 In1 -178.45(12) . .
S6 In2 S2 In1 62.75(15) . .
S7 In2 S2 In1 -59.42(15) . .
S4 In1 S2 In2 60.70(16) . .
S3 In1 S2 In2 -67.44(14) . .
S1 In1 S2 In2 177.70(14) . .
S8 In3 S3 In1 178.70(12) . .
S6 In3 S3 In1 -61.78(14) . .
S9 In3 S3 In1 60.84(14) . .
S4 In1 S3 In3 -66.31(15) . .
S2 In1 S3 In3 66.43(15) . .
S1 In1 S3 In3 177.89(13) . .
S10 In4 S4 In1 173.05(12) . .
S9 In4 S4 In1 -68.42(14) . .
S7 In4 S4 In1 55.82(15) . .
S2 In1 S4 In4 -57.87(16) . .
S3 In1 S4 In4 71.11(14) . .
S1 In1 S4 In4 -172.48(15) . .
S2 In2 S5 In5 -178.73(12) . .
S6 In2 S5 In5 -59.22(14) . .
S7 In2 S5 In5 60.12(14) . .
S11 In5 S5 In2 -177.91(11) . .
S12 In5 S5 In2 61.78(14) . .
S13 In5 S5 In2 -62.84(14) . .
S8 In3 S6 Co1 -65.43(13) . .
S3 In3 S6 Co1 177.41(11) . .
S9 In3 S6 Co1 53.75(13) . .
S8 In3 S6 In2 177.56(10) . .
S3 In3 S6 In2 60.39(13) . .
S9 In3 S6 In2 -63.26(12) . .
S5 In2 S6 Co1 65.88(14) . .
S2 In2 S6 Co1 -177.08(11) . .
S7 In2 S6 Co1 -53.22(13) . .
S5 In2 S6 In3 -177.41(10) . .
S2 In2 S6 In3 -60.37(13) . .
S7 In2 S6 In3 63.49(12) . .
S10 In4 S7 Co2 67.73(13) . .
S4 In4 S7 Co2 -176.07(11) . .
S9 In4 S7 Co2 -53.32(13) . .
S10 In4 S7 In2 -175.55(10) . .
S4 In4 S7 In2 -59.34(13) . .
S9 In4 S7 In2 63.40(12) . .
S5 In2 S7 Co2 -65.17(13) . .
S2 In2 S7 Co2 177.17(11) . .
S6 In2 S7 Co2 54.28(13) . .
S5 In2 S7 In4 178.05(10) . .
S2 In2 S7 In4 60.39(13) . .
S6 In2 S7 In4 -62.50(12) . .
S3 In3 S8 In6 -178.51(12) . .
S6 In3 S8 In6 61.10(14) . .
S9 In3 S8 In6 -58.74(14) . .
S17 In6 S8 In3 -178.30(11) . .
S14 In6 S8 In3 -61.12(13) . .
S18 In6 S8 In3 60.94(13) . .
S10 In4 S9 Co3 -64.97(14) . .
S4 In4 S9 Co3 -179.63(11) . .
S7 In4 S9 Co3 53.59(13) . .
S10 In4 S9 In3 178.22(10) . .
S4 In4 S9 In3 63.56(13) . .
S7 In4 S9 In3 -63.21(12) . .
S8 In3 S9 Co3 66.97(13) . .
S3 In3 S9 Co3 -176.68(11) . .
S6 In3 S9 Co3 -53.09(13) . .
S8 In3 S9 In4 -177.50(10) . .
S3 In3 S9 In4 -61.14(13) . .
S6 In3 S9 In4 62.44(12) . .
S4 In4 S10 In7 176.29(12) . .
S9 In4 S10 In7 59.85(14) . .
S7 In4 S10 In7 -61.05(14) . .
S20 In7 S10 In4 -178.82(12) . .
S16 In7 S10 In4 62.07(14) . .
S19 In7 S10 In4 -60.29(14) . .
S5 In5 S11 In8 -176.63(11) . .
S12 In5 S11 In8 -59.50(13) . .
S13 In5 S11 In8 65.62(12) . .
S31 In8 S11 In5 174.86(10) 4_566 .
S23 In8 S11 In5 -64.98(13) . .
S22 In8 S11 In5 59.46(13) . .
S24 In9 S12 Co1 67.46(12) . .
S22 In9 S12 Co1 -177.05(10) . .
S25 In9 S12 Co1 -52.06(12) . .
S24 In9 S12 In5 -178.92(9) . .
S22 In9 S12 In5 -63.43(11) . .
S25 In9 S12 In5 61.55(11) . .
S5 In5 S12 Co1 -70.72(13) . .
S11 In5 S12 Co1 175.91(10) . .
S13 In5 S12 Co1 53.33(13) . .
S5 In5 S12 In9 175.45(10) . .
S11 In5 S12 In9 62.08(12) . .
S13 In5 S12 In9 -60.50(12) . .
S5 In5 S13 Co2 66.78(13) . .
S11 In5 S13 Co2 178.56(10) . .
S12 In5 S13 Co2 -55.78(13) . .
S5 In5 S13 In10 -176.49(9) . .
S11 In5 S13 In10 -64.70(12) . .
S12 In5 S13 In10 60.95(12) . .
S26 In10 S13 Co2 -69.56(13) . .
S23 In10 S13 Co2 176.25(10) . .
S25 In10 S13 Co2 53.08(13) . .
S26 In10 S13 In5 176.32(9) . .
S23 In10 S13 In5 62.13(12) . .
S25 In10 S13 In5 -61.04(11) . .
S17 In6 S14 Co1 179.90(10) . .
S8 In6 S14 Co1 66.20(13) . .
S18 In6 S14 Co1 -55.16(13) . .
S17 In6 S14 In11 -60.08(11) . .
S8 In6 S14 In11 -173.79(9) . .
S18 In6 S14 In11 64.85(11) . .
S27 In11 S14 Co1 178.75(10) . .
S24 In11 S14 Co1 -66.37(12) . .
S28 In11 S14 Co1 54.16(12) . .
S27 In11 S14 In6 61.11(11) . .
S24 In11 S14 In6 175.99(9) . .
S28 In11 S14 In6 -63.49(10) . .
S20 In7 S16 Co2 179.69(11) . .
S10 In7 S16 Co2 -65.91(13) . .
S19 In7 S16 Co2 53.52(13) . .
S20 In7 S16 In12 62.40(13) . .
S10 In7 S16 In12 176.79(10) . .
S19 In7 S16 In12 -63.77(12) . .
S30 In12 S16 Co2 -175.73(11) . .
S26 In12 S16 Co2 65.07(13) . .
S29 In12 S16 Co2 -52.91(13) . .
S30 In12 S16 In7 -60.15(13) . .
S26 In12 S16 In7 -179.35(9) . .
S29 In12 S16 In7 62.66(11) . .
S8 In6 S17 In13 -179.13(11) . .
S14 In6 S17 In13 64.07(12) . .
S18 In6 S17 In13 -60.07(13) . .
S27 In13 S17 In6 -67.70(12) . .
S32 In13 S17 In6 60.29(12) . .
S31 In13 S17 In6 172.02(10) . .
S32 In14 S18 Co3 -176.26(9) . .
S33 In14 S18 Co3 67.88(12) . .
S28 In14 S18 Co3 -52.72(12) . .
S32 In14 S18 In6 -62.75(11) . .
S33 In14 S18 In6 -178.61(8) . .
S28 In14 S18 In6 60.78(11) . .
S17 In6 S18 Co3 175.43(10) . .
S8 In6 S18 Co3 -68.85(12) . .
S14 In6 S18 Co3 52.06(12) . .
S17 In6 S18 In14 61.21(11) . .
S8 In6 S18 In14 176.92(9) . .
S14 In6 S18 In14 -62.16(11) . .
S34 In15 S19 Co3 176.95(10) . .
S33 In15 S19 Co3 -68.22(12) . .
S29 In15 S19 Co3 52.77(13) . .
S34 In15 S19 In7 62.72(11) . .
S33 In15 S19 In7 177.56(9) . .
S29 In15 S19 In7 -61.46(11) . .
S20 In7 S19 Co3 -177.63(11) . .
S10 In7 S19 Co3 69.43(13) . .
S16 In7 S19 Co3 -51.91(14) . .
S20 In7 S19 In15 -64.58(13) . .
S10 In7 S19 In15 -177.52(10) . .
S16 In7 S19 In15 61.14(11) . .
S10 In7 S20 In16 -179.70(12) . .
S16 In7 S20 In16 -61.08(15) . .
S19 In7 S20 In16 65.15(15) . .
S30 In16 S20 In7 63.67(16) . .
S35 In16 S20 In7 -178.45(14) . .
S34 In16 S20 In7 -65.51(14) . .
S24 In9 S22 In8 -173.49(11) . .
S12 In9 S22 In8 66.23(12) . .
S25 In9 S22 In8 -58.30(13) . .
S24 In9 S22 Co6 -44.48(14) . .
S12 In9 S22 Co6 -164.77(11) . .
S25 In9 S22 Co6 70.71(13) . .
S11 In8 S22 In9 -64.81(13) . .
S31 In8 S22 In9 179.35(11) 4_566 .
S23 In8 S22 In9 59.91(13) . .
S11 In8 S22 Co6 163.52(10) . .
S31 In8 S22 Co6 47.68(14) 4_566 .
S23 In8 S22 Co6 -71.76(13) . .
S26 In10 S23 In8 -174.64(11) . .
S25 In10 S23 In8 63.89(13) . .
S13 In10 S23 In8 -58.98(13) . .
S11 In8 S23 In10 61.10(13) . .
S31 In8 S23 In10 179.64(10) 4_566 .
S22 In8 S23 In10 -62.99(13) . .
S22 In9 S24 In11 -178.01(10) . .
S12 In9 S24 In11 -60.96(13) . .
S25 In9 S24 In11 62.08(12) . .
S27 In11 S24 In9 175.01(10) . .
S28 In11 S24 In9 -61.50(13) . .
S14 In11 S24 In9 57.25(12) . .
S26 In10 S25 Co4 66.20(13) . .
S23 In10 S25 Co4 -176.54(11) . .
S13 In10 S25 Co4 -53.68(13) . .
S26 In10 S25 In9 -178.33(10) . .
S23 In10 S25 In9 -61.07(12) . .
S13 In10 S25 In9 61.79(11) . .
S24 In9 S25 Co4 -71.93(12) . .
S22 In9 S25 Co4 173.40(10) . .
S12 In9 S25 Co4 51.34(12) . .
S24 In9 S25 In10 173.41(9) . .
S22 In9 S25 In10 58.75(12) . .
S12 In9 S25 In10 -63.31(11) . .
S23 In10 S26 In12 178.44(11) . .
S25 In10 S26 In12 -60.86(14) . .
S13 In10 S26 In12 60.75(13) . .
S30 In12 S26 In10 178.31(11) . .
S29 In12 S26 In10 56.96(14) . .
S16 In12 S26 In10 -59.66(14) . .
S24 In11 S27 In13 178.99(10) . .
S28 In11 S27 In13 56.85(13) . .
S14 In11 S27 In13 -64.86(12) . .
S17 In13 S27 In11 67.48(12) . .
S32 In13 S27 In11 -58.35(13) . .
S31 In13 S27 In11 -169.36(9) . .
S27 In11 S28 Co4 -175.61(10) . .
S24 In11 S28 Co4 65.37(12) . .
S14 In11 S28 Co4 -52.96(12) . .
S27 In11 S28 In14 -60.41(12) . .
S24 In11 S28 In14 -179.42(9) . .
S14 In11 S28 In14 62.24(11) . .
S32 In14 S28 Co4 175.92(9) . .
S33 In14 S28 Co4 -70.14(12) . .
S18 In14 S28 Co4 52.15(12) . .
S32 In14 S28 In11 61.24(11) . .
S33 In14 S28 In11 175.18(9) . .
S18 In14 S28 In11 -62.53(11) . .
S34 In15 S29 Co4 -176.97(10) . .
S33 In15 S29 Co4 67.62(13) . .
S19 In15 S29 Co4 -55.15(13) . .
S34 In15 S29 In12 -56.05(13) . .
S33 In15 S29 In12 -171.46(9) . .
S19 In15 S29 In12 65.77(11) . .
S30 In12 S29 Co4 178.24(12) . .
S26 In12 S29 Co4 -63.31(14) . .
S16 In12 S29 Co4 55.43(13) . .
S30 In12 S29 In15 58.74(13) . .
S26 In12 S29 In15 177.18(10) . .
S16 In12 S29 In15 -64.08(11) . .
S26 In12 S30 In16 177.61(11) . .
S29 In12 S30 In16 -62.98(14) . .
S16 In12 S30 In16 56.79(14) . .
S20 In16 S30 In12 -61.70(15) . .
S35 In16 S30 In12 -179.01(13) . .
S34 In16 S30 In12 66.65(14) . .
S27 In13 S31 In8 -65.28(13) . 4_565
S17 In13 S31 In8 54.48(14) . 4_565
S32 In13 S31 In8 173.44(11) . 4_565
S33 In14 S32 In13 -176.47(10) . .
S18 In14 S32 In13 63.90(12) . .
S28 In14 S32 In13 -60.48(12) . .
S33 In14 S32 Co5 -41.61(13) . .
S18 In14 S32 Co5 -161.25(9) . .
S28 In14 S32 Co5 74.38(12) . .
S27 In13 S32 In14 61.31(13) . .
S17 In13 S32 In14 -62.41(12) . .
S31 In13 S32 In14 177.52(11) . .
S27 In13 S32 Co5 -71.98(12) . .
S17 In13 S32 Co5 164.30(9) . .
S31 In13 S32 Co5 44.23(13) . .
S32 In14 S33 In15 -177.88(10) . .
S18 In14 S33 In15 -58.35(12) . .
S28 In14 S33 In15 64.50(12) . .
S34 In15 S33 In14 176.40(10) . .
S29 In15 S33 In14 -63.12(12) . .
S19 In15 S33 In14 59.20(12) . .
S33 In15 S34 In16 175.78(11) . .
S29 In15 S34 In16 58.09(13) . .
S19 In15 S34 In16 -64.99(13) . .
S33 In15 S34 Co6 48.68(14) . 2_556
S29 In15 S34 Co6 -69.00(13) . 2_556
S19 In15 S34 Co6 167.92(11) . 2_556
S30 In16 S34 In15 -64.58(13) . .
S20 In16 S34 In15 67.51(13) . .
S35 In16 S34 In15 -179.57(14) . .
S30 In16 S34 Co6 63.04(13) . 2_556
S20 In16 S34 Co6 -164.88(11) . 2_556
S35 In16 S34 Co6 -51.95(17) . 2_556
In9 S12 Co1 S15 57.66(13) . .
In5 S12 Co1 S15 -54.85(14) . .
In9 S12 Co1 S14 -65.28(12) . .
In5 S12 Co1 S14 -177.79(10) . .
In9 S12 Co1 S6 -177.08(10) . .
In5 S12 Co1 S6 70.41(12) . .
Co3 S15 Co1 S12 179.64(10) . .
Co2 S15 Co1 S12 59.54(14) . .
Co4 S15 Co1 S12 -60.97(13) . .
Co3 S15 Co1 S14 -61.85(13) . .
Co2 S15 Co1 S14 178.04(10) . .
Co4 S15 Co1 S14 57.54(13) . .
Co3 S15 Co1 S6 60.31(13) . .
Co2 S15 Co1 S6 -59.79(14) . .
Co4 S15 Co1 S6 179.70(10) . .
In6 S14 Co1 S12 -175.31(10) . .
In11 S14 Co1 S12 67.99(13) . .
In6 S14 Co1 S15 59.90(13) . .
In11 S14 Co1 S15 -56.80(13) . .
In6 S14 Co1 S6 -66.27(13) . .
In11 S14 Co1 S6 177.03(10) . .
In3 S6 Co1 S12 175.29(10) . .
In2 S6 Co1 S12 -68.49(13) . .
In3 S6 Co1 S15 -59.04(13) . .
In2 S6 Co1 S15 57.19(14) . .
In3 S6 Co1 S14 65.80(13) . .
In2 S6 Co1 S14 -177.98(10) . .
Co3 S15 Co2 S16 60.99(14) . .
Co1 S15 Co2 S16 -179.39(11) . .
Co4 S15 Co2 S16 -59.57(14) . .
Co3 S15 Co2 S13 178.50(11) . .
Co1 S15 Co2 S13 -61.87(14) . .
Co4 S15 Co2 S13 57.95(14) . .
Co3 S15 Co2 S7 -59.58(14) . .
Co1 S15 Co2 S7 60.04(14) . .
Co4 S15 Co2 S7 179.87(10) . .
In7 S16 Co2 S15 -58.40(14) . .
In12 S16 Co2 S15 57.40(14) . .
In7 S16 Co2 S13 178.59(10) . .
In12 S16 Co2 S13 -65.61(13) . .
In7 S16 Co2 S7 66.25(13) . .
In12 S16 Co2 S7 -177.95(10) . .
In5 S13 Co2 S15 59.65(13) . .
In10 S13 Co2 S15 -55.01(14) . .
In5 S13 Co2 S16 -176.52(10) . .
In10 S13 Co2 S16 68.82(13) . .
In5 S13 Co2 S7 -65.44(13) . .
In10 S13 Co2 S7 179.90(10) . .
In4 S7 Co2 S15 56.32(14) . .
In2 S7 Co2 S15 -58.54(14) . .
In4 S7 Co2 S16 -69.10(13) . .
In2 S7 Co2 S16 176.04(10) . .
In4 S7 Co2 S13 -178.58(10) . .
In2 S7 Co2 S13 66.56(13) . .
Co1 S15 Co3 S18 61.14(14) . .
Co2 S15 Co3 S18 -178.82(10) . .
Co4 S15 Co3 S18 -57.92(13) . .
Co1 S15 Co3 S9 -58.60(13) . .
Co2 S15 Co3 S9 61.44(14) . .
Co4 S15 Co3 S9 -177.66(10) . .
Co1 S15 Co3 S19 -178.53(10) . .
Co2 S15 Co3 S19 -58.48(14) . .
Co4 S15 Co3 S19 62.41(13) . .
In14 S18 Co3 S15 56.28(13) . .
In6 S18 Co3 S15 -56.07(13) . .
In14 S18 Co3 S9 -178.46(10) . .
In6 S18 Co3 S9 69.20(12) . .
In14 S18 Co3 S19 -69.77(12) . .
In6 S18 Co3 S19 177.88(10) . .
In4 S9 Co3 S15 -58.39(13) . .
In3 S9 Co3 S15 56.43(13) . .
In4 S9 Co3 S18 175.44(10) . .
In3 S9 Co3 S18 -69.74(12) . .
In4 S9 Co3 S19 67.15(12) . .
In3 S9 Co3 S19 -178.03(10) . .
In15 S19 Co3 S15 -57.39(13) . .
In7 S19 Co3 S15 54.30(14) . .
In15 S19 Co3 S18 69.22(12) . .
In7 S19 Co3 S18 -179.09(10) . .
In15 S19 Co3 S9 177.42(10) . .
In7 S19 Co3 S9 -70.89(13) . .
Co3 S15 Co4 S29 -61.41(13) . .
Co1 S15 Co4 S29 179.53(10) . .
Co2 S15 Co4 S29 59.29(13) . .
Co3 S15 Co4 S28 57.51(13) . .
Co1 S15 Co4 S28 -61.55(13) . .
Co2 S15 Co4 S28 178.21(10) . .
Co3 S15 Co4 S25 178.13(10) . .
Co1 S15 Co4 S25 59.07(13) . .
Co2 S15 Co4 S25 -61.17(13) . .
In15 S29 Co4 S15 58.83(13) . .
In12 S29 Co4 S15 -59.80(14) . .
In15 S29 Co4 S28 -66.64(13) . .
In12 S29 Co4 S28 174.73(10) . .
In15 S29 Co4 S25 -176.05(10) . .
In12 S29 Co4 S25 65.32(13) . .
In11 S28 Co4 S15 59.74(13) . .
In14 S28 Co4 S15 -55.23(13) . .
In11 S28 Co4 S29 -177.65(10) . .
In14 S28 Co4 S29 67.38(12) . .
In11 S28 Co4 S25 -66.44(12) . .
In14 S28 Co4 S25 178.59(10) . .
In10 S25 Co4 S15 58.96(13) . .
In9 S25 Co4 S15 -55.04(13) . .
In10 S25 Co4 S29 -64.22(13) . .
In9 S25 Co4 S29 -178.22(10) . .
In10 S25 Co4 S28 -174.05(10) . .
In9 S25 Co4 S28 71.95(12) . .
In14 S32 Co5 N2 -113.0(3) . 3_566
In13 S32 Co5 N2 15.7(3) . 3_566
In14 S32 Co5 N2 67.0(3) . .
In13 S32 Co5 N2 -164.3(3) . .
In14 S32 Co5 N1 151.7(3) . .
In13 S32 Co5 N1 -79.6(3) . .
In14 S32 Co5 N1 -28.3(3) . 3_566
In13 S32 Co5 N1 100.4(3) . 3_566
In14 S32 Co5 S32 -54(100) . 3_566
In13 S32 Co5 S32 74(100) . 3_566
In9 S22 Co6 N6 170.5(4) . .
In8 S22 Co6 N6 -63.5(4) . .
In9 S22 Co6 N4 -13.5(4) . .
In8 S22 Co6 N4 112.5(4) . .
In9 S22 Co6 N3 -96.5(4) . .
In8 S22 Co6 N3 29.5(4) . .
In9 S22 Co6 N5 87.3(3) . .
In8 S22 Co6 N5 -146.6(3) . .
In9 S22 Co6 S34 -98(100) . 2_546
In8 S22 Co6 S34 28(94) . 2_546
N2 Co5 N1 C6 175.6(10) 3_566 .
N2 Co5 N1 C6 -4.4(10) . .
N1 Co5 N1 C6 99(100) 3_566 .
S32 Co5 N1 C6 86.8(10) 3_566 .
S32 Co5 N1 C6 -93.2(10) . .
N2 Co5 N2 C1 0(100) 3_566 .
N1 Co5 N2 C1 -1.8(11) . .
N1 Co5 N2 C1 178.2(11) 3_566 .
S32 Co5 N2 C1 -94.5(10) 3_566 .
S32 Co5 N2 C1 85.5(10) . .
N6 Co6 N3 C7 177.1(13) . .
N4 Co6 N3 C7 -2.6(13) . .
N5 Co6 N3 C7 -172(7) . .
S22 Co6 N3 C7 90.3(13) . .
S34 Co6 N3 C7 -89.7(13) 2_546 .
N6 Co6 N4 C12 -11(7) . .
N3 Co6 N4 C12 -6.9(14) . .
N5 Co6 N4 C12 172.4(14) . .
S22 Co6 N4 C12 -100.2(14) . .
S34 Co6 N4 C12 79.7(14) 2_546 .
N6 Co6 N5 C13 10.1(9) . .
N4 Co6 N5 C13 -170.2(9) . .
N3 Co6 N5 C13 -1(7) . .
S22 Co6 N5 C13 97.1(9) . .
S34 Co6 N5 C13 -82.9(9) 2_546 .
N4 Co6 N6 C18 -164(6) . .
N3 Co6 N6 C18 -167.3(11) . .
N5 Co6 N6 C18 13.4(11) . .
S22 Co6 N6 C18 -73.8(11) . .
S34 Co6 N6 C18 106.3(11) 2_546 .
N9 Co7 N7 C19 104.4(13) . .
N11 Co7 N7 C19 -159.3(13) . .
N10 Co7 N7 C19 53(4) . .
N8 Co7 N7 C19 13.4(12) . .
N12 Co7 N7 C19 -79.8(13) . .
N7 Co7 N8 C24 9.3(14) . .
N9 Co7 N8 C24 -85.1(14) . .
N11 Co7 N8 C24 64(4) . .
N10 Co7 N8 C24 -165.4(14) . .
N12 Co7 N8 C24 101.5(14) . .
N7 Co7 N9 C25 -156.2(9) . .
N11 Co7 N9 C25 110.6(9) . .
N10 Co7 N9 C25 17.1(9) . .
N8 Co7 N9 C25 -74.0(10) . .
N12 Co7 N9 C25 54(4) . .
N7 Co7 N10 C30 68(4) . .
N9 Co7 N10 C30 15.8(11) . .
N11 Co7 N10 C30 -79.7(11) . .
N8 Co7 N10 C30 107.1(12) . .
N12 Co7 N10 C30 -159.2(11) . .
N7 Co7 N11 C31 93.9(13) . .
N9 Co7 N11 C31 -171.2(13) . .
N10 Co7 N11 C31 -90.6(13) . .
N8 Co7 N11 C31 40(4) . .
N12 Co7 N11 C31 1.6(13) . .
N7 Co7 N12 C36 -69.9(14) . .
N9 Co7 N12 C36 80(4) . .
N11 Co7 N12 C36 22.3(13) . .
N10 Co7 N12 C36 116.2(14) . .
N8 Co7 N12 C36 -152.2(14) . .
N16 Co8 N13 C37 -171.4(19) . .
N15 Co8 N13 C37 106.1(19) . .
N17 Co8 N13 C37 -37(5) . .
N14 Co8 N13 C37 14.3(19) . .
N18 Co8 N13 C37 -77.3(19) . .
N13 Co8 N14 C42 19.7(18) . .
N16 Co8 N14 C42 -36(7) . .
N15 Co8 N14 C42 -78.0(19) . .
N17 Co8 N14 C42 -169.0(18) . .
N18 Co8 N14 C42 116.1(19) . .
N13 Co8 N15 C43 102.9(19) . .
N16 Co8 N15 C43 9.9(18) . .
N17 Co8 N15 C43 -83.7(19) . .
N14 Co8 N15 C43 -174.8(19) . .
N18 Co8 N15 C43 -64(3) . .
N13 Co8 N16 C48 -85.0(15) . .
N15 Co8 N16 C48 12.5(15) . .
N17 Co8 N16 C48 102.9(15) . .
N14 Co8 N16 C48 -30(7) . .
N18 Co8 N16 C48 177.9(15) . .
N13 Co8 N17 C49 -55(5) . .
N16 Co8 N17 C49 80(2) . .
N15 Co8 N17 C49 162(2) . .
N14 Co8 N17 C49 -105(2) . .
N18 Co8 N17 C49 -13(2) . .
N13 Co8 N18 C54 -170.1(18) . .
N16 Co8 N18 C54 -75.4(18) . .
N15 Co8 N18 C54 -3(4) . .
N17 Co8 N18 C54 17.4(18) . .
N14 Co8 N18 C54 107.8(18) . .
Co5 N2 C1 C6 9(2) . .
Co5 N2 C1 C2 173.3(13) . .
C6 C1 C2 C3 -17(3) . .
N2 C1 C2 C3 -179.7(17) . .
C1 C2 C3 C4 16(3) . .
C2 C3 C4 C5 -16(4) . .
C3 C4 C5 C6 14(3) . .
N2 C1 C6 N1 -14(3) . .
C2 C1 C6 N1 -177.4(17) . .
N2 C1 C6 C5 -179.2(17) . .
C2 C1 C6 C5 18(4) . .
Co5 N1 C6 C1 12(2) . .
Co5 N1 C6 C5 177.9(13) . .
C4 C5 C6 C1 -15(3) . .
C4 C5 C6 N1 179.6(17) . .
Co6 N3 C7 C12 13(3) . .
Co6 N3 C7 C8 171.1(16) . .
C12 C7 C8 C9 -23(4) . .
N3 C7 C8 C9 -179(2) . .
C7 C8 C9 C10 38(5) . .
C8 C9 C10 C11 -45(6) . .
C9 C10 C11 C12 35(5) . .
N3 C7 C12 N4 -21(4) . .
C8 C7 C12 N4 -175(2) . .
N3 C7 C12 C11 171(2) . .
C8 C7 C12 C11 17(5) . .
Co6 N4 C12 C7 17(3) . .
Co6 N4 C12 C11 -177(2) . .
C10 C11 C12 C7 -22(4) . .
C10 C11 C12 N4 172(3) . .
Co6 N5 C13 C18 -31.3(16) . .
Co6 N5 C13 C14 -163.7(12) . .
C18 C13 C14 C15 50(2) . .
N5 C13 C14 C15 179.2(17) . .
C13 C14 C15 C16 -52(3) . .
C14 C15 C16 C17 57(3) . .
C15 C16 C17 C18 -52(3) . .
Co6 N6 C18 C13 -37.1(17) . .
Co6 N6 C18 C17 -169.9(13) . .
N5 C13 C18 N6 48(2) . .
C14 C13 C18 N6 178.3(15) . .
N5 C13 C18 C17 -179.2(15) . .
C14 C13 C18 C17 -48(2) . .
C16 C17 C18 N6 -178.6(18) . .
C16 C17 C18 C13 48(2) . .
Co7 N7 C19 C24 -36(2) . .
Co7 N7 C19 C20 179.5(17) . .
C24 C19 C20 C21 41(3) . .
N7 C19 C20 C21 -177(2) . .
C19 C20 C21 C22 -34(4) . .
C20 C21 C22 C23 40(5) . .
C21 C22 C23 C24 -45(4) . .
C20 C19 C24 N8 -169.6(19) . .
N7 C19 C24 N8 47(3) . .
C20 C19 C24 C23 -46(3) . .
N7 C19 C24 C23 170.8(19) . .
Co7 N8 C24 C19 -32(2) . .
Co7 N8 C24 C23 -157.5(16) . .
C22 C23 C24 C19 44(4) . .
C22 C23 C24 N8 171(2) . .
Co7 N9 C25 C26 -168.1(11) . .
Co7 N9 C25 C30 -43.4(13) . .
N9 C25 C26 C27 176.2(13) . .
C30 C25 C26 C27 56.6(18) . .
C25 C26 C27 C28 -58(2) . .
C26 C27 C28 C29 58(2) . .
C27 C28 C29 C30 -57(2) . .
Co7 N10 C30 C29 -165.9(13) . .
Co7 N10 C30 C25 -44.4(15) . .
C28 C29 C30 N10 173.1(17) . .
C28 C29 C30 C25 53(2) . .
C26 C25 C30 N10 -175.3(13) . .
N9 C25 C30 N10 58.9(16) . .
C26 C25 C30 C29 -54.2(19) . .
N9 C25 C30 C29 179.9(14) . .
Co7 N11 C31 C36 -25(2) . .
Co7 N11 C31 C32 -155.0(14) . .
N11 C31 C32 C33 179.9(19) . .
C36 C31 C32 C33 53(3) . .
C31 C32 C33 C34 -51(3) . .
C32 C33 C34 C35 55(4) . .
C33 C34 C35 C36 -53(4) . .
Co7 N12 C36 C31 -45(2) . .
Co7 N12 C36 C35 -173.7(15) . .
N11 C31 C36 N12 48(2) . .
C32 C31 C36 N12 175.7(17) . .
N11 C31 C36 C35 176.9(19) . .
C32 C31 C36 C35 -56(3) . .
C34 C35 C36 N12 -179(2) . .
C34 C35 C36 C31 52(3) . .
Co8 N13 C37 C42 -47(3) . .
Co8 N13 C37 C38 -156(2) . .
C42 C37 C38 C39 86(3) . .
N13 C37 C38 C39 -160(3) . .
C37 C38 C39 C40 -81(3) . .
C38 C39 C40 C41 14(4) . .
C39 C40 C41 C42 52(5) . .
Co8 N14 C42 C37 -50(3) . .
Co8 N14 C42 C41 169(4) . .
N13 C37 C42 N14 68(4) . .
C38 C37 C42 N14 -177(3) . .
N13 C37 C42 C41 -138(3) . .
C38 C37 C42 C41 -23(4) . .
C40 C41 C42 N14 89(5) . .
C40 C41 C42 C37 -51(5) . .
Co8 N15 C43 C48 -32(3) . .
Co8 N15 C43 C44 -172.5(17) . .
N15 C43 C44 C45 -176(2) . .
C48 C43 C44 C45 42(3) . .
C43 C44 C45 C46 -47(3) . .
C44 C45 C46 C47 53(4) . .
C45 C46 C47 C48 -58(4) . .
C46 C47 C48 C43 53(4) . .
C46 C47 C48 N16 -179(2) . .
N15 C43 C48 C47 172(3) . .
C44 C43 C48 C47 -44(3) . .
N15 C43 C48 N16 44(3) . .
C44 C43 C48 N16 -173(2) . .
Co8 N16 C48 C47 -160.5(18) . .
Co8 N16 C48 C43 -31(2) . .
Co8 N17 C49 C54 3(4) . .
Co8 N17 C49 C50 -171(2) . .
C54 C49 C50 C51 -7(6) . .
N17 C49 C50 C51 166(3) . .
C49 C50 C51 C52 34(6) . .
C50 C51 C52 C53 -32(6) . .
C51 C52 C53 C54 5(5) . .
N17 C49 C54 N18 16(5) . .
C50 C49 C54 N18 -170(3) . .
N17 C49 C54 C53 165(3) . .
C50 C49 C54 C53 -21(6) . .
Co8 N18 C54 C49 -25(4) . .
Co8 N18 C54 C53 -179.3(19) . .
C52 C53 C54 C49 20(5) . .
C52 C53 C54 N18 174(3) . .
C60 C55 C56 C57 -59(4) . .
N23 C55 C56 C57 180(3) . .
C55 C56 C57 C58 62(5) . .
C56 C57 C58 C59 -60(5) . .
C57 C58 C59 C60 51(4) . .
N23 C55 C60 N24 -55(3) . .
C56 C55 C60 N24 -174(2) . .
N23 C55 C60 C59 179.0(19) . .
C56 C55 C60 C59 59(3) . .
C58 C59 C60 C55 -59(3) . .
C58 C59 C60 N24 173(2) . .
C66 C61 C62 C63 -56(2) . .
N25 C61 C62 C63 68(3) . .
C61 C62 C63 C64 51(3) . .
C62 C63 C64 C65 -57(3) . .
C63 C64 C65 C66 61(3) . .
C62 C61 C66 C65 65(3) . .
N25 C61 C66 C65 -62(3) . .
C62 C61 C66 N26 177.9(19) . .
N25 C61 C66 N26 51(2) . .
C64 C65 C66 C61 -64(3) . .
C64 C65 C66 N26 -179(2) . .
